data_1536567
loop_
_publ_author_name
'Pfitzner, A.'

_publ_section_title
;
 Cu3 Sb Se3: Synthese und Kristallstruktur
;
_journal_name_full 'Zeitschrift fuer Anorganische und Allgemeine Chemie'
_journal_page_first 685
_journal_page_last 688
_journal_volume 621
_journal_year 1995
_chemical_formula_sum 'Cu3 Sb Se3'
_space_group_IT_number 62
_symmetry_space_group_name_Hall '-P 2ac 2n'
_symmetry_space_group_name_H-M 'P n m a'
_cell_angle_alpha 90
_cell_angle_beta 90
_cell_angle_gamma 90
_cell_formula_units_Z 4
_cell_length_a 7.9865
_cell_length_b 10.6138
_cell_length_c 6.8372
_cell_volume 579.570
_citation_journal_id_ASTM ZAACAB
_cod_data_source_file Pfitzner_ZAACAB_1995_1694.cif
_cod_data_source_block Cu3Sb1Se3
_cod_original_cell_volume 579.5697
_cod_original_formula_sum 'Cu3 Sb1 Se3'
_cod_database_code 1536567

loop_
_symmetry_equiv_pos_as_xyz
x,y,z
-x+1/2,-y,z+1/2
x+1/2,-y+1/2,-z+1/2
-x,y+1/2,-z
-x,-y,-z
x-1/2,y,-z-1/2
-x-1/2,y-1/2,z-1/2
x,-y-1/2,z

loop_
_atom_site_label
_atom_site_type_symbol
_atom_site_fract_x
_atom_site_fract_y
_atom_site_fract_z
_atom_site_occupancy
_atom_site_U_iso_or_equiv
Sb1 Sb+3 0.2511 0.25 0.8885 1 0.0
Se1 Se-2 0.006 0.25 0.1357 1 0.0
Cu1 Cu+1 0.0913 0.0427 0.2446 1 0.0
Cu2 Cu+1 0.1912 0.25 0.4309 1 0.0
Se2 Se-2 0.1611 0.0658 0.6553 1 0.0
